data_4510428
loop_
_publ_author_name
'Adalder, Tapas Kumar'
'Dastidar, Parthasarathi'

_publ_section_title
;
 Crystal Engineering Approach toward Selective Formation of an Asymmetric
 Supramolecular Synthon in Primary Ammonium Monocarboxylate (PAM) Salts
 and Their Gelation Studies
;
_journal_issue 5
_journal_name_full 'Crystal Growth &amp; Design'
_journal_page_first 2254
_journal_paper_doi 10.1021/cg401863s
_journal_volume 14
_journal_year 2014
_chemical_absolute_configuration S
_chemical_formula_moiety 'C8 H6 Cl O2, C8 H12 N'
_chemical_formula_sum 'C16 H18 Cl N O2'
_chemical_formula_weight 291.76
_chemical_name_systematic
; 
 ? 
;
_space_group_IT_number 19
_symmetry_cell_setting orthorhombic
_symmetry_space_group_name_Hall 'P 2ac 2ab'
_symmetry_space_group_name_H-M 'P 21 21 21'
_atom_sites_solution_hydrogens geom
_atom_sites_solution_primary direct
_atom_sites_solution_secondary difmap
_audit_creation_method SHELXL-97
_cell_angle_alpha 90.00
_cell_angle_beta 90.00
_cell_angle_gamma 90.00
_cell_formula_units_Z 4
_cell_length_a 6.4865(7)
_cell_length_b 11.9271(12)
_cell_length_c 19.820(2)
_cell_measurement_temperature 296(2)
_cell_volume 1533.4(3)
_computing_cell_refinement 'BRUKER APEX II'
_computing_data_collection 'BRUKER APEX II'
_computing_data_reduction 'BRUKER APEX II'
_computing_molecular_graphics 'MERCURY 3.1, PLATON'
_computing_publication_material 'MERCURY 3.1, PLATON'
_computing_structure_refinement 'SHELXL-97 (Sheldrick, 1997)'
_computing_structure_solution 'SHELXS-97 (Sheldrick, 1990)'
_diffrn_ambient_temperature 296(2)
_diffrn_measured_fraction_theta_full 0.988
_diffrn_measured_fraction_theta_max 0.988
_diffrn_measurement_device_type 'BRUKER CCD AREA DETECTOR'
_diffrn_measurement_method 'PHI-OMEGA SCAN'
_diffrn_radiation_monochromator graphite
_diffrn_radiation_source 'fine-focus sealed tube'
_diffrn_radiation_type MoK\a
_diffrn_radiation_wavelength 0.71073
_diffrn_reflns_av_R_equivalents 0.0252
_diffrn_reflns_av_sigmaI/netI 0.0279
_diffrn_reflns_limit_h_max 8
_diffrn_reflns_limit_h_min -7
_diffrn_reflns_limit_k_max 14
_diffrn_reflns_limit_k_min -13
_diffrn_reflns_limit_l_max 24
_diffrn_reflns_limit_l_min -22
_diffrn_reflns_number 9574
_diffrn_reflns_theta_full 26.50
_diffrn_reflns_theta_max 26.50
_diffrn_reflns_theta_min 1.99
_exptl_absorpt_coefficient_mu 0.250
_exptl_absorpt_correction_T_max 0.9311
_exptl_absorpt_correction_T_min 0.9288
_exptl_absorpt_correction_type multi-scan
_exptl_absorpt_process_details SADABS
_exptl_crystal_colour COLOURLESS
_exptl_crystal_density_diffrn 1.264
_exptl_crystal_density_method 'not measured'
_exptl_crystal_description PLATE
_exptl_crystal_F_000 616
_exptl_crystal_size_max 0.30
_exptl_crystal_size_mid 0.30
_exptl_crystal_size_min 0.29
_refine_diff_density_max 0.194
_refine_diff_density_min -0.222
_refine_diff_density_rms 0.041
_refine_ls_abs_structure_details 'Flack H D (1983), Acta Cryst. A39, 876-881'
_refine_ls_abs_structure_Flack -0.02(5)
_refine_ls_extinction_method none
_refine_ls_goodness_of_fit_ref 1.057
_refine_ls_hydrogen_treatment constr
_refine_ls_matrix_type full
_refine_ls_number_parameters 183
_refine_ls_number_reflns 3078
_refine_ls_number_restraints 0
_refine_ls_restrained_S_all 1.057
_refine_ls_R_factor_all 0.0328
_refine_ls_R_factor_gt 0.0281
_refine_ls_shift/su_max 0.000
_refine_ls_shift/su_mean 0.000
_refine_ls_structure_factor_coef Fsqd
_refine_ls_weighting_details 'calc w=1/[\s^2^(Fo^2^)+(0.0389P)^2^+0.3482P] where P=(Fo^2^+2Fc^2^)/3'
_refine_ls_weighting_scheme calc
_refine_ls_wR_factor_gt 0.0669
_refine_ls_wR_factor_ref 0.0764
_reflns_number_gt 2865
_reflns_number_total 3078
_reflns_threshold_expression >2sigma(I)
_cod_data_source_file cg401863s_si_002.cif
_cod_data_source_block (S)-PEA.3CPA
_cod_depositor_comments
;
The following automatic conversions were performed:

'_symmetry_cell_setting' value 'ORTHORhOMBIC' changed to
'orthorhombic' according to
/usr/data/users/saulius/crontab/automatic-downloads/rss-feeds/ACS/lib/dictionaries/cif_core.dic
dictionary named 'cif_core.dic' version 2.4.2 from
2011-04-26.

'_exptl_absorpt_correction_type' value 'MULTI-SCAN'
changed to 'multi-scan' according to
/usr/data/users/saulius/crontab/automatic-downloads/rss-feeds/ACS/lib/dictionaries/cif_core.dic
dictionary named 'cif_core.dic' version 2.4.2 from 2011-04-26.

Automatic conversion script
Id: cif_fix_values 2281 2013-09-26 08:29:07Z andrius 

 Adding full bibliography for 4510410--4510441.cif.
;
_cod_database_code 4510428

loop_
_symmetry_equiv_pos_as_xyz
'x, y, z'
'-x+1/2, -y, z+1/2'
'-x, y+1/2, -z+1/2'
'x+1/2, -y+1/2, -z'

loop_
_atom_site_label
_atom_site_type_symbol
_atom_site_fract_x
_atom_site_fract_y
_atom_site_fract_z
_atom_site_U_iso_or_equiv
_atom_site_adp_type
_atom_site_occupancy
_atom_site_symmetry_multiplicity
_atom_site_calc_flag
_atom_site_refinement_flags
O1 O 0.46015(19) 0.31875(11) 0.42874(6) 0.0236(3) Uani 1 1 d .
C2 C 0.3385(2) 0.34397(14) 0.38135(8) 0.0154(3) Uani 1 1 d .
O3 O 0.15134(17) 0.31951(11) 0.38026(6) 0.0192(3) Uani 1 1 d .
C4 C 0.4343(3) 0.40579(18) 0.32114(9) 0.0236(4) Uani 1 1 d .
H4A H 0.5330 0.4596 0.3385 0.028 Uiso 1 1 calc R
H4B H 0.5108 0.3516 0.2946 0.028 Uiso 1 1 calc R
C5 C 0.2892(3) 0.46713(15) 0.27438(8) 0.0178(4) Uani 1 1 d .
C6 C 0.1193(2) 0.41268(16) 0.24622(8) 0.0172(3) Uani 1 1 d .
H6 H 0.0949 0.3375 0.2557 0.021 Uiso 1 1 calc R
C7 C -0.0130(3) 0.47111(15) 0.20412(8) 0.0173(4) Uani 1 1 d .
Cl8 Cl -0.22815(7) 0.40116(4) 0.17117(2) 0.02615(12) Uani 1 1 d .
C9 C 0.0190(3) 0.58301(16) 0.18779(8) 0.0207(4) Uani 1 1 d .
H9 H -0.0715 0.6212 0.1595 0.025 Uiso 1 1 calc R
C10 C 0.1893(3) 0.63566(15) 0.21484(8) 0.0242(4) Uani 1 1 d .
H10 H 0.2153 0.7102 0.2039 0.029 Uiso 1 1 calc R
C11 C 0.3227(3) 0.57956(16) 0.25804(8) 0.0228(4) Uani 1 1 d .
H11 H 0.4352 0.6172 0.2762 0.027 Uiso 1 1 calc R
C12 C 1.0783(3) 0.46372(17) 0.54494(9) 0.0234(4) Uani 1 1 d .
H12A H 1.1073 0.4017 0.5743 0.035 Uiso 1 1 calc R
H12B H 1.0857 0.5324 0.5700 0.035 Uiso 1 1 calc R
H12C H 1.1776 0.4653 0.5091 0.035 Uiso 1 1 calc R
C13 C 0.8627(3) 0.45052(15) 0.51542(8) 0.0178(4) Uani 1 1 d .
H13 H 0.7650 0.4462 0.5530 0.021 Uiso 1 1 calc R
N14 N 0.8522(2) 0.34149(11) 0.47736(6) 0.0154(3) Uani 1 1 d .
H14A H 0.7302 0.3357 0.4571 0.023 Uiso 1 1 calc R
H14B H 0.8683 0.2847 0.5060 0.023 Uiso 1 1 calc R
H14C H 0.9518 0.3396 0.4465 0.023 Uiso 1 1 calc R
C15 C 0.7965(3) 0.54672(14) 0.47008(8) 0.0174(3) Uani 1 1 d .
C16 C 0.6170(3) 0.60577(16) 0.48395(8) 0.0213(4) Uani 1 1 d .
H16 H 0.5366 0.5854 0.5208 0.026 Uiso 1 1 calc R
C17 C 0.5557(3) 0.69483(16) 0.44353(9) 0.0257(4) Uani 1 1 d .
H17 H 0.4357 0.7341 0.4536 0.031 Uiso 1 1 calc R
C18 C 0.6736(3) 0.72514(16) 0.38820(9) 0.0262(4) Uani 1 1 d .
H18 H 0.6326 0.7844 0.3608 0.031 Uiso 1 1 calc R
C19 C 0.8541(3) 0.66642(16) 0.37374(9) 0.0267(4) Uani 1 1 d .
H19 H 0.9342 0.6868 0.3368 0.032 Uiso 1 1 calc R
C20 C 0.9142(3) 0.57797(16) 0.41421(9) 0.0235(4) Uani 1 1 d .
H20 H 1.0344 0.5388 0.4041 0.028 Uiso 1 1 calc R

loop_
_atom_site_aniso_label
_atom_site_aniso_U_11
_atom_site_aniso_U_22
_atom_site_aniso_U_33
_atom_site_aniso_U_23
_atom_site_aniso_U_13
_atom_site_aniso_U_12
O1 0.0169(6) 0.0293(7) 0.0247(6) 0.0118(6) -0.0055(5) -0.0051(5)
C2 0.0166(8) 0.0138(8) 0.0159(8) -0.0012(7) 0.0012(6) 0.0016(7)
O3 0.0138(6) 0.0271(7) 0.0168(6) -0.0006(5) 0.0014(5) -0.0024(5)
C4 0.0142(7) 0.0360(11) 0.0207(9) 0.0086(8) 0.0012(6) -0.0003(8)
C5 0.0169(8) 0.0246(9) 0.0120(7) 0.0019(7) 0.0026(6) -0.0003(7)
C6 0.0199(8) 0.0180(9) 0.0139(7) 0.0015(7) 0.0014(6) -0.0006(7)
C7 0.0169(8) 0.0221(10) 0.0130(8) -0.0026(7) -0.0001(7) -0.0005(7)
Cl8 0.0234(2) 0.0349(3) 0.0201(2) 0.00571(18) -0.00716(17) -0.00690(19)
C9 0.0245(9) 0.0214(10) 0.0161(8) 0.0023(7) 0.0012(6) 0.0062(7)
C10 0.0331(10) 0.0174(9) 0.0220(9) 0.0020(7) 0.0045(7) -0.0010(8)
C11 0.0227(9) 0.0258(11) 0.0198(8) -0.0006(7) 0.0006(7) -0.0059(8)
C12 0.0238(9) 0.0241(10) 0.0225(9) -0.0026(8) -0.0064(7) -0.0009(8)
C13 0.0176(8) 0.0206(9) 0.0151(8) -0.0007(7) 0.0024(7) 0.0004(7)
N14 0.0127(6) 0.0181(7) 0.0153(7) 0.0030(6) 0.0009(6) 0.0002(6)
C15 0.0191(8) 0.0155(8) 0.0177(8) -0.0017(7) -0.0009(7) -0.0009(7)
C16 0.0176(8) 0.0239(10) 0.0222(9) -0.0011(8) 0.0024(7) -0.0008(8)
C17 0.0219(9) 0.0241(10) 0.0311(10) -0.0037(8) -0.0017(8) 0.0064(8)
C18 0.0345(11) 0.0177(9) 0.0265(9) 0.0004(8) -0.0054(8) 0.0041(8)
C19 0.0347(10) 0.0222(10) 0.0232(9) 0.0046(8) 0.0070(8) 0.0006(8)
C20 0.0238(9) 0.0227(10) 0.0240(9) 0.0014(8) 0.0069(7) 0.0067(8)

loop_
_atom_type_symbol
_atom_type_description
_atom_type_scat_dispersion_real
_atom_type_scat_dispersion_imag
_atom_type_scat_source
C C 0.0033 0.0016 'International Tables Vol C Tables 4.2.6.8 and 6.1.1.4'
H H 0.0000 0.0000 'International Tables Vol C Tables 4.2.6.8 and 6.1.1.4'
N N 0.0061 0.0033 'International Tables Vol C Tables 4.2.6.8 and 6.1.1.4'
O O 0.0106 0.0060 'International Tables Vol C Tables 4.2.6.8 and 6.1.1.4'
Cl Cl 0.1484 0.1585 'International Tables Vol C Tables 4.2.6.8 and 6.1.1.4'

loop_
_geom_angle_atom_site_label_1
_geom_angle_atom_site_label_2
_geom_angle_atom_site_label_3
_geom_angle
_geom_angle_site_symmetry_1
_geom_angle_site_symmetry_3
O1 O1 C2 0(10) 1 .
O3 C2 O1 124.37(16) . 1
O3 C2 O1 124.37(16) . .
O1 C2 O1 0.00(13) 1 .
O3 C2 C4 119.51(15) . .
O1 C2 C4 116.10(14) 1 .
O1 C2 C4 116.10(14) . .
C5 C4 C2 117.24(14) . .
C5 C4 H4A 108.0 . .
C2 C4 H4A 108.0 . .
C5 C4 H4B 108.0 . .
C2 C4 H4B 108.0 . .
H4A C4 H4B 107.2 . .
C6 C5 C11 118.47(16) . .
C6 C5 C4 120.81(16) . .
C11 C5 C4 120.71(16) . .
C7 C6 C5 119.73(16) . .
C7 C6 H6 120.1 . .
C5 C6 H6 120.1 . .
C6 C7 C9 122.10(16) . .
C6 C7 Cl8 118.58(14) . .
C9 C7 Cl8 119.32(14) . .
C10 C9 C7 117.82(17) . .
C10 C9 H9 121.1 . .
C7 C9 H9 121.1 . .
C9 C10 C11 121.28(17) . .
C9 C10 H10 119.4 . .
C11 C10 H10 119.4 . .
C10 C11 C5 120.58(17) . .
C10 C11 H11 119.7 . .
C5 C11 H11 119.7 . .
C13 C12 H12A 109.5 . .
C13 C12 H12B 109.5 . .
H12A C12 H12B 109.5 . .
C13 C12 H12C 109.5 . .
H12A C12 H12C 109.5 . .
H12B C12 H12C 109.5 . .
N14 C13 C15 110.09(13) . .
N14 C13 C12 108.87(14) . .
C15 C13 C12 114.10(15) . .
N14 C13 H13 107.9 . .
C15 C13 H13 107.9 . .
C12 C13 H13 107.9 . .
C13 N14 H14A 109.5 . .
C13 N14 H14B 109.5 . .
H14A N14 H14B 109.5 . .
C13 N14 H14C 109.5 . .
H14A N14 H14C 109.5 . .
H14B N14 H14C 109.5 . .
C16 C15 C20 118.72(16) . .
C16 C15 C13 120.20(15) . .
C20 C15 C13 121.08(15) . .
C15 C16 C17 120.92(16) . .
C15 C16 H16 119.5 . .
C17 C16 H16 119.5 . .
C18 C17 C16 119.91(18) . .
C18 C17 H17 120.0 . .
C16 C17 H17 120.0 . .
C17 C18 C19 119.69(18) . .
C17 C18 H18 120.2 . .
C19 C18 H18 120.2 . .
C20 C19 C18 120.10(17) . .
C20 C19 H19 120.0 . .
C18 C19 H19 120.0 . .
C19 C20 C15 120.67(17) . .
C19 C20 H20 119.7 . .
C15 C20 H20 119.7 . .

loop_
_geom_bond_atom_site_label_1
_geom_bond_atom_site_label_2
_geom_bond_distance
_geom_bond_site_symmetry_2
O1 O1 0.000(4) 1
O1 C2 1.263(2) .
C2 O3 1.2490(19) .
C2 O1 1.263(2) 1
C2 C4 1.534(2) .
C4 C5 1.510(2) .
C4 H4A 0.9700 .
C4 H4B 0.9700 .
C5 C6 1.396(2) .
C5 C11 1.396(3) .
C6 C7 1.385(2) .
C6 H6 0.9300 .
C7 C9 1.389(3) .
C7 Cl8 1.7522(17) .
C9 C10 1.379(3) .
C9 H9 0.9300 .
C10 C11 1.389(2) .
C10 H10 0.9300 .
C11 H11 0.9300 .
C12 C13 1.524(3) .
C12 H12A 0.9600 .
C12 H12B 0.9600 .
C12 H12C 0.9600 .
C13 N14 1.505(2) .
C13 C15 1.519(2) .
C13 H13 0.9800 .
N14 H14A 0.8900 .
N14 H14B 0.8900 .
N14 H14C 0.8900 .
C15 C16 1.388(2) .
C15 C20 1.396(2) .
C16 C17 1.388(3) .
C16 H16 0.9300 .
C17 C18 1.385(3) .
C17 H17 0.9300 .
C18 C19 1.394(3) .
C18 H18 0.9300 .
C19 C20 1.381(3) .
C19 H19 0.9300 .
C20 H20 0.9300 .

loop_
_geom_hbond_atom_site_label_D
_geom_hbond_atom_site_label_H
_geom_hbond_atom_site_label_A
_geom_hbond_distance_DH
_geom_hbond_distance_HA
_geom_hbond_distance_DA
_geom_hbond_angle_DHA
_geom_hbond_site_symmetry_A
N14 H14A O1 0.89 1.85 2.7328(18) 170.7 1
N14 H14B O1 0.89 1.88 2.7581(18) 166.7 4_556
N14 H14C O3 0.89 1.86 2.7456(18) 173.7 1_655
